data_2205954
loop_
_publ_author_name
'Hou, Han-Na'

_publ_section_title
;
 Bis[2-(cyclohexyliminomethyl)phenolato]zinc(II)
;
_journal_issue 6
_journal_name_full 'Acta Crystallographica Section E'
_journal_page_first m1197
_journal_page_last m1198
_journal_paper_doi 10.1107/S1600536805015990
_journal_volume 61
_journal_year 2005
_chemical_formula_iupac '[Zn (C13 H16 N1 O1)2]'
_chemical_formula_moiety 'C26 H32 N2 O2 Zn'
_chemical_formula_sum 'C26 H32 N2 O2 Zn'
_chemical_formula_weight 469.91
_chemical_name_systematic
;
Bis(2-cyclohexyliminomethylphenolato)zinc(II)
;
_space_group_IT_number 2
_symmetry_cell_setting triclinic
_symmetry_space_group_name_Hall '-P 1'
_symmetry_space_group_name_H-M 'P -1'
_atom_sites_solution_hydrogens geom
_atom_sites_solution_primary direct
_atom_sites_solution_secondary difmap
_audit_creation_method SHELXL-97
_cell_angle_alpha 97.70(3)
_cell_angle_beta 101.90(3)
_cell_angle_gamma 104.88(3)
_cell_formula_units_Z 1
_cell_length_a 6.470(2)
_cell_length_b 7.814(2)
_cell_length_c 12.035(2)
_cell_measurement_reflns_used 3750
_cell_measurement_temperature 298(2)
_cell_measurement_theta_max 28.28
_cell_measurement_theta_min 2.75
_cell_volume 564.1(3)
_computing_cell_refinement SMART
_computing_data_collection 'SMART (Bruker, 1998)'
_computing_data_reduction 'SAINT (Bruker, 1998)'
_computing_molecular_graphics 'SHELXTL (Sheldrick, 1997b)'
_computing_publication_material SHELXTL
_computing_structure_refinement 'SHELXL97 (Sheldrick, 1997a)'
_computing_structure_solution 'SHELXS97 (Sheldrick, 1997a)'
_diffrn_ambient_temperature 298(2)
_diffrn_measured_fraction_theta_full 0.963
_diffrn_measured_fraction_theta_max 0.963
_diffrn_measurement_device_type 'Bruker SMART CCD'
_diffrn_measurement_method \w
_diffrn_radiation_monochromator graphite
_diffrn_radiation_source 'fine-focus sealed tube'
_diffrn_radiation_type MoK\a
_diffrn_radiation_wavelength 0.71073
_diffrn_reflns_av_R_equivalents 0.0560
_diffrn_reflns_av_sigmaI/netI 0.0505
_diffrn_reflns_limit_h_max 8
_diffrn_reflns_limit_h_min -8
_diffrn_reflns_limit_k_max 10
_diffrn_reflns_limit_k_min -10
_diffrn_reflns_limit_l_max 15
_diffrn_reflns_limit_l_min -15
_diffrn_reflns_number 5204
_diffrn_reflns_theta_full 27.50
_diffrn_reflns_theta_max 27.50
_diffrn_reflns_theta_min 1.76
_diffrn_standards_decay_% 0
_diffrn_standards_interval_count 0
_diffrn_standards_interval_time 0
_diffrn_standards_number 0
_exptl_absorpt_coefficient_mu 1.114
_exptl_absorpt_correction_T_max 0.800
_exptl_absorpt_correction_T_min 0.746
_exptl_absorpt_correction_type multi-scan
_exptl_absorpt_process_details '(SADABS; Sheldrick, 1996)'
_exptl_crystal_colour yellow
_exptl_crystal_density_diffrn 1.383
_exptl_crystal_density_method 'not measured'
_exptl_crystal_description block
_exptl_crystal_F_000 248
_exptl_crystal_size_max 0.28
_exptl_crystal_size_mid 0.25
_exptl_crystal_size_min 0.21
_refine_diff_density_max 0.418
_refine_diff_density_min -0.494
_refine_ls_extinction_method none
_refine_ls_goodness_of_fit_ref 1.140
_refine_ls_hydrogen_treatment constr
_refine_ls_matrix_type full
_refine_ls_number_parameters 142
_refine_ls_number_reflns 2502
_refine_ls_number_restraints 0
_refine_ls_restrained_S_all 1.140
_refine_ls_R_factor_all 0.0396
_refine_ls_R_factor_gt 0.0387
_refine_ls_shift/su_max 0.000
_refine_ls_shift/su_mean 0.000
_refine_ls_structure_factor_coef Fsqd
_refine_ls_weighting_details 'w = 1/[\s^2^(Fo^2^)+(0.0413P)^2^+0.3104P] where P = (Fo^2^+2Fc^2^)/3'
_refine_ls_weighting_scheme calc
_refine_ls_wR_factor_gt 0.1040
_refine_ls_wR_factor_ref 0.1050
_reflns_number_gt 2457
_reflns_number_total 2502
_reflns_threshold_expression I>2\s(I)
_cod_data_source_file hb6208.cif
_cod_data_source_block I
_cod_depositor_comments
;
The following automatic conversions were performed:
'_symmetry_cell_setting' value 'Triclinic' changed to 'triclinic'
according to '/home/saulius/struct/CIF-dictionaries/cif_core.dic'
dictionary named 'cif_core.dic' version 2.4.1 from 2010-06-29.

Automatic conversion script
Id: cif_fix_enum 1527 2010-12-29 10:47:43Z saulius 

The following automatic conversions were performed:

'_symmetry_cell_setting' value 'Triclinic' changed to 'triclinic'
according to /home/saulius/struct/CIF-dictionaries/cif_core.dic
dictionary named 'cif_core.dic' version 2.4.1 from 2010-06-29.

Automatic conversion script
Id: cif_fix_values 1715 2011-07-08 13:25:40Z adriana 
;
_cod_database_code 2205954
_cod_database_fobs_code 2205954

loop_
_symmetry_equiv_pos_as_xyz
'x, y, z'
'-x, -y, -z'

loop_
_atom_site_label
_atom_site_fract_x
_atom_site_fract_y
_atom_site_fract_z
_atom_site_U_iso_or_equiv
_atom_site_adp_type
_atom_site_calc_flag
_atom_site_refinement_flags
_atom_site_occupancy
_atom_site_type_symbol
Zn1 0.0000 1.0000 1.0000 0.02973(14) Uani d S 1 Zn
O1 -0.1285(3) 0.8932(3) 0.84185(14) 0.0409(4) Uani d . 1 O
N1 0.2119(3) 0.8502(2) 1.00771(15) 0.0270(4) Uani d . 1 N
C1 0.1740(4) 0.7962(3) 0.79940(19) 0.0294(4) Uani d . 1 C
C2 -0.0230(4) 0.8430(3) 0.76706(19) 0.0313(5) Uani d . 1 C
C3 -0.1113(5) 0.8304(4) 0.6476(2) 0.0417(6) Uani d . 1 C
H3 -0.2427 0.8582 0.6235 0.050 Uiso calc R 1 H
C4 -0.0069(5) 0.7777(4) 0.5664(2) 0.0479(6) Uani d . 1 C
H4 -0.0682 0.7715 0.4884 0.058 Uiso calc R 1 H
C5 0.1894(5) 0.7336(4) 0.5991(2) 0.0481(6) Uani d . 1 C
H5 0.2598 0.6990 0.5437 0.058 Uiso calc R 1 H
C6 0.2765(4) 0.7420(3) 0.7138(2) 0.0382(5) Uani d . 1 C
H6 0.4066 0.7114 0.7361 0.046 Uiso calc R 1 H
C7 0.2698(4) 0.7898(3) 0.91772(19) 0.0295(4) Uani d . 1 C
H7 0.3840 0.7371 0.9301 0.035 Uiso calc R 1 H
C8 0.3129(3) 0.8153(3) 1.12203(18) 0.0279(4) Uani d . 1 C
H8 0.3703 0.9320 1.1761 0.034 Uiso calc R 1 H
C9 0.5023(4) 0.7328(3) 1.1279(2) 0.0342(5) Uani d . 1 C
H9A 0.6183 0.8077 1.1006 0.041 Uiso calc R 1 H
H9B 0.4506 0.6138 1.0784 0.041 Uiso calc R 1 H
C10 0.5931(4) 0.7182(4) 1.2529(2) 0.0407(6) Uani d . 1 C
H10A 0.7115 0.6626 1.2562 0.049 Uiso calc R 1 H
H10B 0.6538 0.8383 1.3010 0.049 Uiso calc R 1 H
C11 0.4134(4) 0.6065(4) 1.3001(2) 0.0429(6) Uani d . 1 C
H11A 0.3654 0.4825 1.2579 0.051 Uiso calc R 1 H
H11B 0.4735 0.6067 1.3810 0.051 Uiso calc R 1 H
C12 0.2177(4) 0.6798(4) 1.2894(2) 0.0396(5) Uani d . 1 C
H12A 0.2609 0.7971 1.3403 0.047 Uiso calc R 1 H
H12B 0.1015 0.5996 1.3137 0.047 Uiso calc R 1 H
C13 0.1301(4) 0.6979(3) 1.1653(2) 0.0356(5) Uani d . 1 C
H13A 0.0100 0.7517 1.1618 0.043 Uiso calc R 1 H
H13B 0.0727 0.5791 1.1156 0.043 Uiso calc R 1 H

loop_
_atom_site_aniso_label
_atom_site_aniso_U_11
_atom_site_aniso_U_22
_atom_site_aniso_U_33
_atom_site_aniso_U_12
_atom_site_aniso_U_13
_atom_site_aniso_U_23
Zn1 0.0289(2) 0.0344(2) 0.0279(2) 0.01424(14) 0.00667(14) 0.00401(14)
O1 0.0363(9) 0.0573(11) 0.0288(8) 0.0254(8) 0.0013(7) -0.0048(7)
N1 0.0271(9) 0.0297(9) 0.0267(8) 0.0110(7) 0.0079(7) 0.0071(7)
C1 0.0334(11) 0.0278(10) 0.0279(10) 0.0099(8) 0.0099(8) 0.0041(8)
C2 0.0338(11) 0.0293(10) 0.0295(10) 0.0103(8) 0.0061(9) 0.0023(8)
C3 0.0421(14) 0.0485(14) 0.0318(12) 0.0184(11) 0.0004(10) 0.0031(10)
C4 0.0575(17) 0.0590(16) 0.0257(11) 0.0186(13) 0.0070(11) 0.0059(11)
C5 0.0546(17) 0.0617(17) 0.0335(13) 0.0215(13) 0.0199(12) 0.0059(12)
C6 0.0379(13) 0.0463(13) 0.0367(12) 0.0187(10) 0.0151(10) 0.0077(10)
C7 0.0283(10) 0.0310(10) 0.0334(11) 0.0138(8) 0.0093(8) 0.0085(8)
C8 0.0258(10) 0.0325(10) 0.0286(10) 0.0119(8) 0.0074(8) 0.0091(8)
C9 0.0303(11) 0.0411(12) 0.0396(12) 0.0168(9) 0.0137(9) 0.0159(10)
C10 0.0288(11) 0.0543(14) 0.0453(14) 0.0177(10) 0.0078(10) 0.0230(12)
C11 0.0430(14) 0.0496(14) 0.0453(14) 0.0196(11) 0.0131(11) 0.0254(12)
C12 0.0394(13) 0.0493(14) 0.0377(12) 0.0161(11) 0.0158(10) 0.0194(11)
C13 0.0266(10) 0.0469(13) 0.0370(12) 0.0114(9) 0.0107(9) 0.0153(10)

loop_
_atom_type_symbol
_atom_type_description
_atom_type_scat_dispersion_real
_atom_type_scat_dispersion_imag
_atom_type_scat_source
C C 0.0033 0.0016 'International Tables Vol C Tables 4.2.6.8 and 6.1.1.4'
H H 0.0000 0.0000 'International Tables Vol C Tables 4.2.6.8 and 6.1.1.4'
N N 0.0061 0.0033 'International Tables Vol C Tables 4.2.6.8 and 6.1.1.4'
O O 0.0106 0.0060 'International Tables Vol C Tables 4.2.6.8 and 6.1.1.4'
Zn Zn 0.2839 1.4301 'International Tables Vol C Tables 4.2.6.8 and 6.1.1.4'

loop_
_geom_angle_atom_site_label_1
_geom_angle_atom_site_label_2
_geom_angle_atom_site_label_3
_geom_angle_site_symmetry_1
_geom_angle_site_symmetry_3
_geom_angle
_geom_angle_publ_flag
O1 Zn1 O1 2_577 . 180.0 n
O1 Zn1 N1 2_577 . 89.54(8) y
O1 Zn1 N1 . . 90.46(8) y
O1 Zn1 N1 2_577 2_577 90.46(8) ?
O1 Zn1 N1 . 2_577 89.54(8) ?
N1 Zn1 N1 . 2_577 180.0 n
C2 O1 Zn1 . . 125.65(15) ?
C7 N1 C8 . . 118.86(19) ?
C7 N1 Zn1 . . 122.11(15) ?
C8 N1 Zn1 . . 118.97(14) ?
C2 C1 C6 . . 119.9(2) ?
C2 C1 C7 . . 122.2(2) ?
C6 C1 C7 . . 117.8(2) ?
O1 C2 C1 . . 123.2(2) ?
O1 C2 C3 . . 119.4(2) ?
C1 C2 C3 . . 117.3(2) ?
C4 C3 C2 . . 121.3(2) ?
C4 C3 H3 . . 119.3 ?
C2 C3 H3 . . 119.3 ?
C3 C4 C5 . . 121.1(2) ?
C3 C4 H4 . . 119.5 ?
C5 C4 H4 . . 119.5 ?
C6 C5 C4 . . 118.8(2) ?
C6 C5 H5 . . 120.6 ?
C4 C5 H5 . . 120.6 ?
C5 C6 C1 . . 121.6(2) ?
C5 C6 H6 . . 119.2 ?
C1 C6 H6 . . 119.2 ?
N1 C7 C1 . . 126.1(2) ?
N1 C7 H7 . . 116.9 ?
C1 C7 H7 . . 116.9 ?
N1 C8 C9 . . 117.15(18) ?
N1 C8 C13 . . 108.41(17) ?
C9 C8 C13 . . 109.88(18) ?
N1 C8 H8 . . 107.0 ?
C9 C8 H8 . . 107.0 ?
C13 C8 H8 . . 107.0 ?
C8 C9 C10 . . 109.5(2) ?
C8 C9 H9A . . 109.8 ?
C10 C9 H9A . . 109.8 ?
C8 C9 H9B . . 109.8 ?
C10 C9 H9B . . 109.8 ?
H9A C9 H9B . . 108.2 ?
C11 C10 C9 . . 111.3(2) ?
C11 C10 H10A . . 109.4 ?
C9 C10 H10A . . 109.4 ?
C11 C10 H10B . . 109.4 ?
C9 C10 H10B . . 109.4 ?
H10A C10 H10B . . 108.0 ?
C12 C11 C10 . . 111.6(2) ?
C12 C11 H11A . . 109.3 ?
C10 C11 H11A . . 109.3 ?
C12 C11 H11B . . 109.3 ?
C10 C11 H11B . . 109.3 ?
H11A C11 H11B . . 108.0 ?
C11 C12 C13 . . 111.2(2) ?
C11 C12 H12A . . 109.4 ?
C13 C12 H12A . . 109.4 ?
C11 C12 H12B . . 109.4 ?
C13 C12 H12B . . 109.4 ?
H12A C12 H12B . . 108.0 ?
C12 C13 C8 . . 110.77(19) ?
C12 C13 H13A . . 109.5 ?
C8 C13 H13A . . 109.5 ?
C12 C13 H13B . . 109.5 ?
C8 C13 H13B . . 109.5 ?
H13A C13 H13B . . 108.1 ?

loop_
_geom_bond_atom_site_label_1
_geom_bond_atom_site_label_2
_geom_bond_site_symmetry_2
_geom_bond_distance
_geom_bond_publ_flag
Zn1 O1 2_577 1.891(2) ?
Zn1 O1 . 1.891(2) y
Zn1 N1 . 2.015(2) y
Zn1 N1 2_577 2.015(2) ?
O1 C2 . 1.314(3) ?
N1 C7 . 1.287(3) ?
N1 C8 . 1.488(3) ?
C1 C2 . 1.409(3) ?
C1 C6 . 1.410(3) ?
C1 C7 . 1.444(3) ?
C2 C3 . 1.413(3) ?
C3 C4 . 1.374(4) ?
C3 H3 . 0.9300 ?
C4 C5 . 1.393(4) ?
C4 H4 . 0.9300 ?
C5 C6 . 1.366(4) ?
C5 H5 . 0.9300 ?
C6 H6 . 0.9300 ?
C7 H7 . 0.9300 ?
C8 C9 . 1.518(3) ?
C8 C13 . 1.529(3) ?
C8 H8 . 0.9800 ?
C9 C10 . 1.530(3) ?
C9 H9A . 0.9700 ?
C9 H9B . 0.9700 ?
C10 C11 . 1.523(4) ?
C10 H10A . 0.9700 ?
C10 H10B . 0.9700 ?
C11 C12 . 1.508(4) ?
C11 H11A . 0.9700 ?
C11 H11B . 0.9700 ?
C12 C13 . 1.523(3) ?
C12 H12A . 0.9700 ?
C12 H12B . 0.9700 ?
C13 H13A . 0.9700 ?
C13 H13B . 0.9700 ?

loop_
_geom_torsion_atom_site_label_1
_geom_torsion_atom_site_label_2
_geom_torsion_atom_site_label_3
_geom_torsion_atom_site_label_4
_geom_torsion_site_symmetry_1
_geom_torsion
N1 Zn1 O1 C2 . -34.5(2)
N1 Zn1 O1 C2 2_577 145.5(2)
O1 Zn1 N1 C7 2_577 -154.02(18)
O1 Zn1 N1 C7 . 25.98(18)
O1 Zn1 N1 C8 2_577 23.05(15)
O1 Zn1 N1 C8 . -156.95(15)
Zn1 O1 C2 C1 . 25.5(3)
Zn1 O1 C2 C3 . -156.07(18)
C6 C1 C2 O1 . 179.4(2)
C7 C1 C2 O1 . 3.6(3)
C6 C1 C2 C3 . 1.0(3)
C7 C1 C2 C3 . -174.9(2)
O1 C2 C3 C4 . -179.7(2)
C1 C2 C3 C4 . -1.2(4)
C2 C3 C4 C5 . 0.5(4)
C3 C4 C5 C6 . 0.5(4)
C4 C5 C6 C1 . -0.7(4)
C2 C1 C6 C5 . 0.0(4)
C7 C1 C6 C5 . 176.0(2)
C8 N1 C7 C1 . 173.74(19)
Zn1 N1 C7 C1 . -9.2(3)
C2 C1 C7 N1 . -11.3(3)
C6 C1 C7 N1 . 172.8(2)
C7 N1 C8 C9 . 8.3(3)
Zn1 N1 C8 C9 . -168.85(15)
C7 N1 C8 C13 . -116.7(2)
Zn1 N1 C8 C13 . 66.1(2)
N1 C8 C9 C10 . 176.51(19)
C13 C8 C9 C10 . -59.2(3)
C8 C9 C10 C11 . 57.6(3)
C9 C10 C11 C12 . -55.1(3)
C10 C11 C12 C13 . 53.9(3)
C11 C12 C13 C8 . -55.9(3)
N1 C8 C13 C12 . -172.0(2)
C9 C8 C13 C12 . 58.8(3)
